data_7206105
loop_
_publ_author_name
'B\;akowicz, Julia'
'Skar\.zewski, Jacek'
'Turowska-Tyrk, Ilona'

_publ_section_title
;
 Photo-induced structural changes in two crystal forms with different
 numbers of independent molecules
;
_journal_issue 13
_journal_name_full CrystEngComm
_journal_page_first 4332
_journal_paper_doi 10.1039/c0ce00795a
_journal_volume 13
_journal_year 2011
_chemical_formula_sum 'C33 H39 N O4'
_chemical_formula_weight 513.65
_chemical_name_systematic
;
?
;
_space_group_IT_number 33
_symmetry_cell_setting orthorhombic
_symmetry_space_group_name_Hall 'P 2c -2n'
_symmetry_space_group_name_H-M 'P n a 21'
_atom_sites_solution_hydrogens geom
_atom_sites_solution_primary direct
_atom_sites_solution_secondary difmap
_audit_creation_method SHELXL-97
_cell_angle_alpha 90.00
_cell_angle_beta 90.00
_cell_angle_gamma 90.00
_cell_formula_units_Z 8
_cell_length_a 22.093(4)
_cell_length_b 9.3747(19)
_cell_length_c 28.939(6)
_cell_measurement_reflns_used 1000
_cell_measurement_temperature 299(2)
_cell_measurement_theta_max 13.74
_cell_measurement_theta_min 3.64
_cell_volume 5994(2)
_computing_cell_refinement 'CRYSALIS (Oxford Diffraction, 2003)'
_computing_data_collection 'CRYSALIS (Oxford Diffraction, 2003)'
_computing_data_reduction 'CRYSALIS (Oxford Diffraction, 2003)'
_computing_molecular_graphics 'ORTEP-3 for Windows (Farrugia, 1997)'
_computing_publication_material 'SXELXL97 (Sheldrick, 2008)'
_computing_structure_refinement 'SHELXL97 (Sheldrick, 2008)'
_computing_structure_solution 'SHELXS97 (Sheldrick, 2008)'
_diffrn_ambient_temperature 299(2)
_diffrn_measured_fraction_theta_full 0.995
_diffrn_measured_fraction_theta_max 0.995
_diffrn_measurement_device_type 'KM4CCD diffractometer'
_diffrn_measurement_method '\w scans'
_diffrn_radiation_monochromator graphite
_diffrn_radiation_source 'fine-focus sealed tube'
_diffrn_radiation_type MoK\a
_diffrn_radiation_wavelength 0.71073
_diffrn_reflns_av_R_equivalents 0.0489
_diffrn_reflns_av_sigmaI/netI 0.0350
_diffrn_reflns_limit_h_max 25
_diffrn_reflns_limit_h_min -26
_diffrn_reflns_limit_k_max 11
_diffrn_reflns_limit_k_min -8
_diffrn_reflns_limit_l_max 34
_diffrn_reflns_limit_l_min -34
_diffrn_reflns_number 27901
_diffrn_reflns_theta_full 25.00
_diffrn_reflns_theta_max 25.00
_diffrn_reflns_theta_min 4.01
_exptl_absorpt_coefficient_mu 0.074
_exptl_absorpt_correction_type none
_exptl_crystal_colour colourless
_exptl_crystal_density_diffrn 1.138
_exptl_crystal_density_method 'not measured'
_exptl_crystal_description block
_exptl_crystal_F_000 2208
_exptl_crystal_size_max 0.55
_exptl_crystal_size_mid 0.30
_exptl_crystal_size_min 0.20
_refine_diff_density_max 0.184
_refine_diff_density_min -0.274
_refine_diff_density_rms 0.039
_refine_ls_extinction_method none
_refine_ls_goodness_of_fit_ref 1.098
_refine_ls_hydrogen_treatment constr
_refine_ls_matrix_type full
_refine_ls_number_parameters 777
_refine_ls_number_reflns 5369
_refine_ls_number_restraints 633
_refine_ls_restrained_S_all 1.092
_refine_ls_R_factor_all 0.1016
_refine_ls_R_factor_gt 0.0760
_refine_ls_shift/su_max 0.001
_refine_ls_shift/su_mean 0.000
_refine_ls_structure_factor_coef Fsqd
_refine_ls_weighting_details 'calc w=1/[\s^2^(Fo^2^)+(0.1386P)^2^+0.0000P] where P=(Fo^2^+2Fc^2^)/3'
_refine_ls_weighting_scheme calc
_refine_ls_wR_factor_gt 0.1992
_refine_ls_wR_factor_ref 0.2226
_reflns_number_gt 3865
_reflns_number_total 5369
_reflns_threshold_expression >2sigma(I)
_cod_data_source_file c0ce00795a.txt
_cod_data_source_block 15.9%C,17.4%D
_cod_depositor_comments
;
The following automatic conversions were performed:

'_symmetry_cell_setting' value 'Orthorhombic' changed to
'orthorhombic' according to
/home/saulius/struct/CIF-dictionaries/cif_core.dic dictionary named
'cif_core.dic' version 2.4.1 from 2010-06-29.

Automatic conversion script
Id: cif_fix_values 1715 2011-07-08 13:25:40Z adriana 
;
_cod_database_code 7206105

loop_
_symmetry_equiv_pos_as_xyz
'x, y, z'
'-x, -y, z+1/2'
'x+1/2, -y+1/2, z'
'-x+1/2, y+1/2, z+1/2'

loop_
_atom_site_label
_atom_site_type_symbol
_atom_site_fract_x
_atom_site_fract_y
_atom_site_fract_z
_atom_site_U_iso_or_equiv
_atom_site_adp_type
_atom_site_occupancy
_atom_site_symmetry_multiplicity
_atom_site_calc_flag
_atom_site_refinement_flags
_atom_site_disorder_assembly
_atom_site_disorder_group
N1A N 0.3871(3) 0.9420(7) 0.4499(3) 0.0562(17) Uani 0.841(8) 1 d PDU A 1
H1A H 0.3721 1.0255 0.4544 0.067 Uiso 0.841(8) 1 calc PR A 1
O1A O 0.1014(3) 1.1009(11) 0.3555(3) 0.109(3) Uani 0.841(8) 1 d PDU A 1
O2A O 0.3805(3) 0.7381(7) 0.4098(3) 0.065(2) Uani 0.841(8) 1 d PDU A 1
O3A O 0.5459(3) 0.9311(10) 0.4672(4) 0.159(4) Uani 0.841(8) 1 d PDU A 1
O4A O 0.4878(4) 1.0895(9) 0.4347(3) 0.088(3) Uani 0.841(8) 1 d PDU A 1
C1A C 0.1351(5) 1.0430(9) 0.2484(3) 0.070(2) Uani 0.841(8) 1 d PDU A 1
C2A C 0.1178(10) 0.9822(16) 0.2065(3) 0.079(3) Uani 0.841(8) 1 d PDU A 1
H2A H 0.1249 1.0336 0.1796 0.094 Uiso 0.841(8) 1 calc PR A 1
C3A C 0.0912(5) 0.8512(10) 0.2028(2) 0.070(2) Uani 0.841(8) 1 d PDU A 1
C4A C 0.0797(4) 0.7770(8) 0.2427(2) 0.069(2) Uani 0.841(8) 1 d PDU A 1
H4A H 0.0610 0.6883 0.2411 0.082 Uiso 0.841(8) 1 calc PR A 1
C5A C 0.0957(4) 0.8328(8) 0.2861(2) 0.065(2) Uani 0.841(8) 1 d PDU A 1
C6A C 0.1212(4) 0.9665(8) 0.2884(2) 0.062(2) Uani 0.841(8) 1 d PDU A 1
C7A C 0.1366(2) 1.0251(6) 0.3351(2) 0.0548(17) Uani 0.841(8) 1 d PDU A 1
C23A C 0.3595(4) 0.8536(9) 0.4206(4) 0.051(2) Uani 0.841(8) 1 d PDU A 1
C11A C 0.30204(19) 0.9060(6) 0.40015(18) 0.051(3) Uiso 0.841(8) 1 d PGDU A 1
C12A C 0.28708(19) 0.8548(5) 0.35649(18) 0.055(2) Uiso 0.841(8) 1 d PGDU A 1
H12A H 0.3134 0.7936 0.3411 0.065 Uiso 0.841(8) 1 d PG A 1
C13A C 0.2341(2) 0.8939(5) 0.33611(16) 0.0566(18) Uiso 0.841(8) 1 d PGDU A 1
H13A H 0.2247 0.8585 0.3069 0.068 Uiso 0.841(8) 1 d PG A 1
C8A C 0.19378(18) 0.9849(5) 0.35778(18) 0.0481(16) Uiso 0.841(8) 1 d PGDU A 1
C9A C 0.20843(19) 1.0366(5) 0.40131(17) 0.0515(16) Uiso 0.841(8) 1 d PGDU A 1
H9A H 0.1820 1.0977 0.4166 0.062 Uiso 0.841(8) 1 d PG A 1
C10A C 0.2621(2) 0.9974(6) 0.42185(15) 0.0533(19) Uiso 0.841(8) 1 d PGDU A 1
H10A H 0.2716 1.0332 0.4509 0.064 Uiso 0.841(8) 1 d PG A 1
C14A C 0.1674(3) 1.1824(7) 0.2480(3) 0.088(3) Uani 0.841(8) 1 d PDU A 1
H14A H 0.1765 1.2084 0.2801 0.106 Uiso 0.841(8) 1 calc PR A 1
C15A C 0.1283(5) 1.2987(10) 0.2275(6) 0.142(5) Uani 0.841(8) 1 d PDU A 1
H15A H 0.1506 1.3866 0.2269 0.214 Uiso 0.841(8) 1 calc PR A 1
H15B H 0.0926 1.3105 0.2460 0.214 Uiso 0.841(8) 1 calc PR A 1
H15C H 0.1170 1.2728 0.1966 0.214 Uiso 0.841(8) 1 calc PR A 1
C16A C 0.2270(4) 1.1733(12) 0.2217(5) 0.132(4) Uani 0.841(8) 1 d PDU A 1
H16A H 0.2467 1.2646 0.2223 0.198 Uiso 0.841(8) 1 calc PR A 1
H16B H 0.2192 1.1460 0.1903 0.198 Uiso 0.841(8) 1 calc PR A 1
H16C H 0.2527 1.1035 0.2361 0.198 Uiso 0.841(8) 1 calc PR A 1
C17A C 0.0755(4) 0.7905(10) 0.1562(3) 0.087(3) Uani 0.841(8) 1 d PDU A 1
H17A H 0.0687 0.8727 0.1359 0.104 Uiso 0.841(8) 1 calc PR A 1
C18A C 0.1296(5) 0.7149(17) 0.1371(4) 0.153(5) Uani 0.841(8) 1 d PDU A 1
H18A H 0.1646 0.7749 0.1401 0.229 Uiso 0.841(8) 1 calc PR A 1
H18B H 0.1230 0.6933 0.1051 0.229 Uiso 0.841(8) 1 calc PR A 1
H18C H 0.1360 0.6280 0.1539 0.229 Uiso 0.841(8) 1 calc PR A 1
C19A C 0.0197(5) 0.7067(14) 0.1545(4) 0.133(5) Uani 0.841(8) 1 d PDU A 1
H19A H 0.0126 0.6752 0.1234 0.199 Uiso 0.841(8) 1 calc PR A 1
H19B H -0.0136 0.7646 0.1646 0.199 Uiso 0.841(8) 1 calc PR A 1
H19C H 0.0235 0.6254 0.1745 0.199 Uiso 0.841(8) 1 calc PR A 1
C20A C 0.0823(4) 0.7467(8) 0.3295(3) 0.081(2) Uani 0.841(8) 1 d PDU A 1
H20A H 0.0998 0.7985 0.3557 0.097 Uiso 0.841(8) 1 calc PR A 1
C21A C 0.0155(4) 0.736(2) 0.3379(6) 0.141(5) Uani 0.841(8) 1 d PDU A 1
H21A H -0.0046 0.8162 0.3243 0.212 Uiso 0.841(8) 1 calc PR A 1
H21B H 0.0079 0.7344 0.3706 0.212 Uiso 0.841(8) 1 calc PR A 1
H21C H 0.0003 0.6494 0.3243 0.212 Uiso 0.841(8) 1 calc PR A 1
C22A C 0.1130(6) 0.6034(11) 0.3271(4) 0.125(4) Uani 0.841(8) 1 d PDU A 1
H22A H 0.1559 0.6157 0.3308 0.187 Uiso 0.841(8) 1 calc PR A 1
H22B H 0.1049 0.5601 0.2977 0.187 Uiso 0.841(8) 1 calc PR A 1
H22C H 0.0979 0.5432 0.3513 0.187 Uiso 0.841(8) 1 calc PR A 1
C24A C 0.4414(3) 0.9020(7) 0.4743(2) 0.0616(18) Uani 0.841(8) 1 d PDU A 1
H24A H 0.4471 0.7994 0.4696 0.074 Uiso 0.841(8) 1 calc PR A 1
C25A C 0.4975(3) 0.9748(7) 0.4576(3) 0.072(2) Uani 0.841(8) 1 d PDU A 1
C26A C 0.5393(6) 1.1689(17) 0.4186(6) 0.102(5) Uani 0.841(8) 1 d PDU A 1
H26A H 0.5568 1.2205 0.4439 0.153 Uiso 0.841(8) 1 calc PR A 1
H26B H 0.5267 1.2348 0.3951 0.153 Uiso 0.841(8) 1 calc PR A 1
H26C H 0.5688 1.1044 0.4060 0.153 Uiso 0.841(8) 1 calc PR A 1
C27A C 0.4332(3) 0.9258(9) 0.5258(2) 0.075(2) Uani 0.841(8) 1 d PDU A 1
H27A H 0.4704 0.9004 0.5415 0.090 Uiso 0.841(8) 1 calc PR A 1
H27B H 0.4258 1.0264 0.5313 0.090 Uiso 0.841(8) 1 calc PR A 1
C28A C 0.3825(2) 0.8417(5) 0.5458(2) 0.071(2) Uiso 0.841(8) 1 d PGDU A 1
C29A C 0.3281(3) 0.9049(5) 0.5565(3) 0.103(3) Uiso 0.841(8) 1 d PGDU A 1
H29A H 0.3234 1.0025 0.5520 0.124 Uiso 0.841(8) 1 d PG A 1
C30A C 0.2807(2) 0.8270(7) 0.5736(3) 0.129(4) Uiso 0.841(8) 1 d PGU A 1
H30A H 0.2445 0.8726 0.5808 0.155 Uiso 0.841(8) 1 d PG A 1
C31A C 0.2859(3) 0.6821(7) 0.5805(3) 0.117(3) Uiso 0.841(8) 1 d PGU A 1
H31A H 0.2539 0.6295 0.5926 0.140 Uiso 0.841(8) 1 d PG A 1
C32A C 0.3391(3) 0.6181(5) 0.5689(3) 0.106(3) Uiso 0.841(8) 1 d PGU A 1
H32A H 0.3431 0.5200 0.5724 0.128 Uiso 0.841(8) 1 d PG A 1
C33A C 0.3868(2) 0.6958(5) 0.5520(2) 0.081(2) Uiso 0.841(8) 1 d PGDU A 1
H33A H 0.4228 0.6495 0.5445 0.098 Uiso 0.841(8) 1 d PG A 1
N1B N 0.3507(3) 0.4389(9) 0.4261(3) 0.058(2) Uani 0.826(8) 1 d PDU B 2
H1B H 0.3662 0.5208 0.4198 0.070 Uiso 0.826(8) 1 calc PR B 2
O1B O 0.6351(3) 0.6238(12) 0.5171(3) 0.117(3) Uani 0.826(8) 1 d PDU B 2
O2B O 0.3564(5) 0.2404(9) 0.4693(5) 0.066(3) Uani 0.826(8) 1 d PDU B 2
O3B O 0.1920(2) 0.4032(8) 0.4209(4) 0.122(3) Uani 0.826(8) 1 d PDU B 2
O4B O 0.2494(3) 0.5863(7) 0.4397(3) 0.081(2) Uani 0.826(8) 1 d PDU B 2
C1B C 0.6049(6) 0.5776(10) 0.6241(3) 0.072(2) Uani 0.826(8) 1 d PDU B 2
C2B C 0.6224(8) 0.5234(12) 0.6666(3) 0.085(4) Uani 0.826(8) 1 d PDU B 2
H2B H 0.6128 0.5747 0.6931 0.101 Uiso 0.826(8) 1 calc PR B 2
C3B C 0.6535(7) 0.3975(12) 0.6713(3) 0.088(3) Uani 0.826(8) 1 d PDU B 2
C4B C 0.6681(5) 0.3218(10) 0.6324(3) 0.075(3) Uani 0.826(8) 1 d PDU B 2
H4B H 0.6910 0.2389 0.6351 0.090 Uiso 0.826(8) 1 calc PR B 2
C5B C 0.6490(6) 0.3672(9) 0.5885(3) 0.072(3) Uani 0.826(8) 1 d PDU B 2
C6B C 0.6178(4) 0.4942(9) 0.5851(2) 0.0640(18) Uani 0.826(8) 1 d PDU B 2
C7B C 0.6015(2) 0.5459(7) 0.5375(2) 0.0550(17) Uani 0.826(8) 1 d PDU B 2
C23B C 0.3771(3) 0.3562(8) 0.4571(3) 0.0478(16) Uani 0.826(8) 1 d PDU B 2
C11B C 0.43587(18) 0.4065(6) 0.47646(18) 0.048(2) Uiso 0.826(8) 1 d PGDU B 2
C12B C 0.45254(18) 0.3595(5) 0.52024(17) 0.0495(17) Uiso 0.826(8) 1 d PGDU B 2
H12B H 0.4272 0.2981 0.5365 0.059 Uiso 0.826(8) 1 d PG B 2
C13B C 0.50570(19) 0.4029(5) 0.53944(15) 0.0526(17) Uiso 0.826(8) 1 d PGDU B 2
H13B H 0.5162 0.3703 0.5687 0.063 Uiso 0.826(8) 1 d PG B 2
C8B C 0.54444(17) 0.4945(5) 0.51642(18) 0.0510(17) Uiso 0.826(8) 1 d PGDU B 2
C9B C 0.52809(19) 0.5421(5) 0.47276(17) 0.0516(16) Uiso 0.826(8) 1 d PGDU B 2
H9B H 0.5535 0.6035 0.4566 0.062 Uiso 0.826(8) 1 d PG B 2
C10B C 0.4743(2) 0.4985(6) 0.45341(15) 0.0497(18) Uiso 0.826(8) 1 d PGDU B 2
H10B H 0.4636 0.5316 0.4242 0.060 Uiso 0.826(8) 1 d PG B 2
C14B C 0.5717(4) 0.7167(7) 0.6220(3) 0.090(3) Uani 0.826(8) 1 d PDU B 2
H14B H 0.5649 0.7412 0.5895 0.108 Uiso 0.826(8) 1 calc PR B 2
C15B C 0.6078(5) 0.8348(11) 0.6442(5) 0.141(4) Uani 0.826(8) 1 d PDU B 2
H15D H 0.5856 0.9225 0.6423 0.212 Uiso 0.826(8) 1 calc PR B 2
H15E H 0.6458 0.8451 0.6283 0.212 Uiso 0.826(8) 1 calc PR B 2
H15F H 0.6152 0.8119 0.6760 0.212 Uiso 0.826(8) 1 calc PR B 2
C16B C 0.5106(4) 0.7088(12) 0.6463(4) 0.112(3) Uani 0.826(8) 1 d PDU B 2
H16D H 0.4915 0.6194 0.6393 0.169 Uiso 0.826(8) 1 calc PR B 2
H16E H 0.4853 0.7856 0.6358 0.169 Uiso 0.826(8) 1 calc PR B 2
H16F H 0.5163 0.7164 0.6791 0.169 Uiso 0.826(8) 1 calc PR B 2
C17B C 0.6723(5) 0.3475(13) 0.7186(3) 0.129(4) Uani 0.826(8) 1 d PDU B 2
H17B H 0.6523 0.4142 0.7397 0.154 Uiso 0.826(8) 1 calc PR B 2
C18B C 0.6461(7) 0.2061(15) 0.7308(5) 0.160(5) Uani 0.826(8) 1 d PDU B 2
H18D H 0.6027 0.2122 0.7305 0.240 Uiso 0.826(8) 1 calc PR B 2
H18E H 0.6596 0.1788 0.7611 0.240 Uiso 0.826(8) 1 calc PR B 2
H18F H 0.6591 0.1361 0.7087 0.240 Uiso 0.826(8) 1 calc PR B 2
C19B C 0.7358(5) 0.3654(14) 0.7284(4) 0.137(5) Uani 0.826(8) 1 d PDU B 2
H19D H 0.7524 0.4371 0.7083 0.205 Uiso 0.826(8) 1 calc PR B 2
H19E H 0.7565 0.2767 0.7233 0.205 Uiso 0.826(8) 1 calc PR B 2
H19F H 0.7408 0.3942 0.7600 0.205 Uiso 0.826(8) 1 calc PR B 2
C20B C 0.6614(6) 0.2740(11) 0.5469(3) 0.099(3) Uani 0.826(8) 1 d PDU B 2
H20B H 0.6453 0.3231 0.5197 0.118 Uiso 0.826(8) 1 calc PR B 2
C21B C 0.7278(6) 0.2522(16) 0.5395(6) 0.140(5) Uani 0.826(8) 1 d PDU B 2
H21D H 0.7499 0.3270 0.5545 0.209 Uiso 0.826(8) 1 calc PR B 2
H21E H 0.7364 0.2538 0.5069 0.209 Uiso 0.826(8) 1 calc PR B 2
H21F H 0.7397 0.1617 0.5521 0.209 Uiso 0.826(8) 1 calc PR B 2
C22B C 0.6295(6) 0.1309(12) 0.5507(5) 0.135(5) Uani 0.826(8) 1 d PDU B 2
H22D H 0.5868 0.1439 0.5463 0.202 Uiso 0.826(8) 1 calc PR B 2
H22E H 0.6368 0.0907 0.5807 0.202 Uiso 0.826(8) 1 calc PR B 2
H22F H 0.6449 0.0675 0.5274 0.202 Uiso 0.826(8) 1 calc PR B 2
C24B C 0.2964(3) 0.3946(9) 0.4026(3) 0.057(2) Uani 0.826(8) 1 d PDU B 2
H24B H 0.2929 0.2909 0.4060 0.069 Uiso 0.826(8) 1 calc PR B 2
C25B C 0.2398(3) 0.4613(9) 0.4226(3) 0.071(3) Uani 0.826(8) 1 d PDU B 2
C26B C 0.1978(4) 0.6628(9) 0.4583(4) 0.089(3) Uani 0.826(8) 1 d PDU B 2
H26D H 0.1867 0.7382 0.4375 0.133 Uiso 0.826(8) 1 calc PR B 2
H26E H 0.2082 0.7026 0.4878 0.133 Uiso 0.826(8) 1 calc PR B 2
H26F H 0.1644 0.5983 0.4618 0.133 Uiso 0.826(8) 1 calc PR B 2
C27B C 0.3007(3) 0.4281(9) 0.3508(3) 0.067(2) Uani 0.826(8) 1 d PDU B 2
H27C H 0.2637 0.3972 0.3357 0.081 Uiso 0.826(8) 1 calc PR B 2
H27D H 0.3040 0.5305 0.3467 0.081 Uiso 0.826(8) 1 calc PR B 2
C28B C 0.3529(3) 0.3583(6) 0.3281(2) 0.068(2) Uiso 0.826(8) 1 d PGDU B 2
C29B C 0.4062(3) 0.4289(6) 0.3192(3) 0.086(2) Uiso 0.826(8) 1 d PGDU B 2
H29B H 0.4094 0.5253 0.3263 0.104 Uiso 0.826(8) 1 d PG B 2
C30B C 0.4547(3) 0.3600(8) 0.2999(3) 0.116(3) Uiso 0.826(8) 1 d PGU B 2
H30B H 0.4901 0.4105 0.2939 0.140 Uiso 0.826(8) 1 d PG B 2
C31B C 0.4518(3) 0.2171(9) 0.2891(3) 0.129(4) Uiso 0.826(8) 1 d PGU B 2
H31B H 0.4845 0.1707 0.2755 0.154 Uiso 0.826(8) 1 d PG B 2
C32B C 0.3998(3) 0.1455(6) 0.2990(3) 0.112(3) Uiso 0.826(8) 1 d PGU B 2
H32B H 0.3973 0.0484 0.2928 0.135 Uiso 0.826(8) 1 d PG B 2
C33B C 0.3509(3) 0.2142(6) 0.3181(3) 0.094(3) Uiso 0.826(8) 1 d PGDU B 2
H33B H 0.3158 0.1629 0.3243 0.112 Uiso 0.826(8) 1 d PG B 2
N1C N 0.3775(14) 0.956(4) 0.4583(11) 0.061(10) Uiso 0.159(8) 1 d PDU A 3
H1C H 0.3555 1.0282 0.4656 0.074 Uiso 0.159(8) 1 calc PR A 3
O1C O 0.1136(12) 1.148(3) 0.3469(10) 0.069(11) Uiso 0.159(8) 1 d PDU A 3
O2C O 0.3887(19) 0.763(4) 0.4130(18) 0.067(13) Uiso 0.159(8) 1 d PDU A 3
O3C O 0.5291(15) 1.017(5) 0.4978(13) 0.144(14) Uiso 0.159(8) 1 d PDU A 3
O4C O 0.486(2) 1.058(6) 0.4303(12) 0.080(10) Uiso 0.159(8) 1 d PDU A 3
C1C C 0.135(3) 1.023(5) 0.2475(8) 0.073(10) Uiso 0.159(8) 1 d PDU A 3
C2C C 0.119(6) 0.964(10) 0.2058(8) 0.083(11) Uiso 0.159(8) 1 d PDU A 3
H2C H 0.1353 0.9974 0.1781 0.099 Uiso 0.159(8) 1 calc PR A 3
C3C C 0.079(3) 0.850(5) 0.2075(9) 0.069(6) Uiso 0.159(8) 1 d PDU A 3
C4C C 0.062(2) 0.793(4) 0.2489(9) 0.068(6) Uiso 0.159(8) 1 d PDU A 3
H4C H 0.0366 0.7150 0.2487 0.082 Uiso 0.159(8) 1 calc PR A 3
C5C C 0.082(2) 0.847(4) 0.2918(9) 0.060(10) Uiso 0.159(8) 1 d PDU A 3
C6C C 0.1209(17) 0.961(3) 0.2885(8) 0.062(10) Uiso 0.159(8) 1 d PDU A 3
C7C C 0.1535(9) 1.071(2) 0.3181(7) 0.088(10) Uiso 0.159(8) 1 d PDU A 3
C23C C 0.362(2) 0.875(6) 0.4217(19) 0.050(10) Uiso 0.159(8) 1 d PDU A 3
C11C C 0.3066(9) 0.922(3) 0.3967(7) 0.033(10) Uiso 0.159(8) 1 d PGDU A 3
C12C C 0.2964(9) 0.876(3) 0.3522(7) 0.050(9) Uiso 0.159(8) 1 d PGDU A 3
H12C H 0.3236 0.8138 0.3384 0.059 Uiso 0.159(8) 1 d PG A 3
C13C C 0.2471(10) 0.921(2) 0.3283(6) 0.046(7) Uiso 0.159(8) 1 d PGDU A 3
H13C H 0.2416 0.8899 0.2980 0.055 Uiso 0.159(8) 1 d PG A 3
C8C C 0.2048(8) 1.012(2) 0.3476(6) 0.035(6) Uiso 0.159(8) 1 d PGDU A 3
C9C C 0.2169(8) 1.063(2) 0.3906(6) 0.038(6) Uiso 0.159(8) 1 d PGDU A 3
H9C H 0.1909 1.1298 0.4037 0.045 Uiso 0.159(8) 1 d PG A 3
C10C C 0.2671(9) 1.019(3) 0.4150(6) 0.042(7) Uiso 0.159(8) 1 d PGDU A 3
H10C H 0.2743 1.0558 0.4443 0.050 Uiso 0.159(8) 1 d PG A 3
C14C C 0.1648(14) 1.154(3) 0.2682(8) 0.095(10) Uiso 0.159(8) 1 d PDU A 3
C15C C 0.125(3) 1.287(4) 0.2644(18) 0.141(12) Uiso 0.159(8) 1 d PDU A 3
H15G H 0.0853 1.2661 0.2755 0.211 Uiso 0.159(8) 1 calc PR A 3
H15H H 0.1231 1.3168 0.2327 0.211 Uiso 0.159(8) 1 calc PR A 3
H15I H 0.1425 1.3625 0.2827 0.211 Uiso 0.159(8) 1 calc PR A 3
C16C C 0.2267(18) 1.185(6) 0.2503(16) 0.134(12) Uiso 0.159(8) 1 d PDU A 3
H16G H 0.2514 1.1011 0.2531 0.201 Uiso 0.159(8) 1 calc PR A 3
H16H H 0.2444 1.2611 0.2679 0.201 Uiso 0.159(8) 1 calc PR A 3
H16I H 0.2242 1.2123 0.2184 0.201 Uiso 0.159(8) 1 calc PR A 3
C17C C 0.060(2) 0.779(5) 0.1621(10) 0.087(11) Uiso 0.159(8) 1 d PDU A 3
H17C H 0.0658 0.8491 0.1374 0.105 Uiso 0.159(8) 1 calc PR A 3
C18C C 0.100(3) 0.656(6) 0.152(2) 0.136(12) Uiso 0.159(8) 1 d PDU A 3
H18G H 0.1411 0.6863 0.1525 0.204 Uiso 0.159(8) 1 calc PR A 3
H18H H 0.0902 0.6202 0.1214 0.204 Uiso 0.159(8) 1 calc PR A 3
H18I H 0.0932 0.5827 0.1742 0.204 Uiso 0.159(8) 1 calc PR A 3
C19C C -0.0042(19) 0.741(8) 0.162(2) 0.121(12) Uiso 0.159(8) 1 d PDU A 3
H19G H -0.0277 0.8236 0.1707 0.182 Uiso 0.159(8) 1 calc PR A 3
H19H H -0.0110 0.6667 0.1844 0.182 Uiso 0.159(8) 1 calc PR A 3
H19I H -0.0159 0.7093 0.1322 0.182 Uiso 0.159(8) 1 calc PR A 3
C20C C 0.064(2) 0.776(4) 0.3368(10) 0.091(11) Uiso 0.159(8) 1 d PDU A 3
H20C H 0.0683 0.8463 0.3617 0.109 Uiso 0.159(8) 1 calc PR A 3
C21C C -0.001(2) 0.725(9) 0.336(3) 0.145(11) Uiso 0.159(8) 1 d PDU A 3
H21G H -0.0272 0.8047 0.3408 0.217 Uiso 0.159(8) 1 calc PR A 3
H21H H -0.0066 0.6569 0.3607 0.217 Uiso 0.159(8) 1 calc PR A 3
H21I H -0.0092 0.6807 0.3071 0.217 Uiso 0.159(8) 1 calc PR A 3
C22C C 0.105(3) 0.652(6) 0.348(2) 0.117(11) Uiso 0.159(8) 1 d PDU A 3
H22G H 0.0960 0.6150 0.3778 0.176 Uiso 0.159(8) 1 calc PR A 3
H22H H 0.1467 0.6829 0.3469 0.176 Uiso 0.159(8) 1 calc PR A 3
H22I H 0.0994 0.5779 0.3250 0.176 Uiso 0.159(8) 1 calc PR A 3
C24C C 0.4302(11) 0.924(4) 0.4851(8) 0.063(10) Uiso 0.159(8) 1 d PDU A 3
H24C H 0.4399 0.8247 0.4781 0.076 Uiso 0.159(8) 1 calc PR A 3
C25C C 0.4855(13) 1.006(5) 0.4725(10) 0.087(11) Uiso 0.159(8) 1 d PDU A 3
C26C C 0.538(4) 1.140(12) 0.417(2) 0.097(18) Uiso 0.159(8) 1 d PDU A 3
C27C C 0.4174(16) 0.927(4) 0.5365(8) 0.079(10) Uiso 0.159(8) 1 d PDU A 3
H27E H 0.4547 0.9065 0.5529 0.094 Uiso 0.159(8) 1 calc PR A 3
H27F H 0.4049 1.0228 0.5450 0.094 Uiso 0.159(8) 1 calc PR A 3
C28C C 0.3704(11) 0.826(3) 0.5522(9) 0.054(7) Uiso 0.159(8) 1 d PGDU A 3
C29C C 0.3265(13) 0.870(3) 0.5823(12) 0.105(12) Uiso 0.159(8) 1 d PGDU A 3
H29C H 0.3283 0.9614 0.5946 0.126 Uiso 0.159(8) 1 d PG A 3
C30C C 0.2797(13) 0.781(4) 0.5944(13) 0.098(9) Uiso 0.159(8) 1 d PGU A 3
H30C H 0.2510 0.8115 0.6157 0.118 Uiso 0.159(8) 1 d PG A 3
C31C C 0.2745(15) 0.647(4) 0.5756(15) 0.163(18) Uiso 0.159(8) 1 d PGU A 3
H31C H 0.2423 0.5877 0.5835 0.196 Uiso 0.159(8) 1 d PG A 3
C32C C 0.3179(19) 0.603(3) 0.5451(16) 0.119(14) Uiso 0.159(8) 1 d PGU A 3
H32C H 0.3152 0.5131 0.5319 0.143 Uiso 0.159(8) 1 d PG A 3
C33C C 0.3656(16) 0.691(3) 0.5337(12) 0.108(13) Uiso 0.159(8) 1 d PGDU A 3
H33C H 0.3950 0.6584 0.5133 0.130 Uiso 0.159(8) 1 d PG A 3
N1D N 0.3552(14) 0.449(4) 0.4269(13) 0.054(9) Uiso 0.174(8) 1 d PDU B 4
H1D H 0.3658 0.5369 0.4251 0.065 Uiso 0.174(8) 1 calc PR B 4
O1D O 0.6341(16) 0.668(5) 0.5242(12) 0.143(18) Uiso 0.174(8) 1 d PDU B 4
O2D O 0.368(2) 0.244(4) 0.466(2) 0.056(12) Uiso 0.174(8) 1 d PDU B 4
O3D O 0.1983(11) 0.455(4) 0.3958(12) 0.100(11) Uiso 0.174(8) 1 d PDU B 4
O4D O 0.2516(15) 0.556(4) 0.4516(11) 0.077(9) Uiso 0.174(8) 1 d PDU B 4
C1D C 0.611(3) 0.569(4) 0.6248(8) 0.074(10) Uiso 0.174(8) 1 d PDU B 4
C2D C 0.633(4) 0.535(5) 0.6672(12) 0.086(11) Uiso 0.174(8) 1 d PDU B 4
H2D H 0.6321 0.5975 0.6922 0.104 Uiso 0.174(8) 1 calc PR B 4
C3D C 0.659(3) 0.400(4) 0.6701(12) 0.092(10) Uiso 0.174(8) 1 d PDU B 4
C4D C 0.654(3) 0.308(3) 0.6339(11) 0.075(11) Uiso 0.174(8) 1 d PDU B 4
H4D H 0.6595 0.2107 0.6394 0.090 Uiso 0.174(8) 1 calc PR B 4
C5D C 0.641(3) 0.352(4) 0.5886(10) 0.069(10) Uiso 0.174(8) 1 d PDU B 4
C6D C 0.6228(18) 0.493(3) 0.5862(9) 0.065(5) Uiso 0.174(8) 1 d PDU B 4
C7D C 0.5925(10) 0.596(2) 0.5528(7) 0.080(10) Uiso 0.174(8) 1 d PDU B 4
C23D C 0.3875(16) 0.362(4) 0.4541(14) 0.052(5) Uiso 0.174(8) 1 d PDU B 4
C11D C 0.4395(8) 0.428(2) 0.4783(7) 0.031(7) Uiso 0.174(8) 1 d PGDU B 4
C12D C 0.4517(8) 0.388(2) 0.5231(7) 0.077(12) Uiso 0.174(8) 1 d PGDU B 4
H12D H 0.4257 0.3259 0.5382 0.092 Uiso 0.174(8) 1 d PG B 4
C13D C 0.5013(8) 0.439(2) 0.5456(5) 0.038(6) Uiso 0.174(8) 1 d PGDU B 4
H13D H 0.5081 0.4114 0.5760 0.046 Uiso 0.174(8) 1 d PG B 4
C8D C 0.5419(7) 0.530(2) 0.5244(6) 0.040(6) Uiso 0.174(8) 1 d PGDU B 4
C9D C 0.5277(8) 0.576(2) 0.4811(6) 0.050(6) Uiso 0.174(8) 1 d PGDU B 4
H9D H 0.5525 0.6428 0.4667 0.060 Uiso 0.174(8) 1 d PG B 4
C10D C 0.4772(8) 0.526(2) 0.4583(5) 0.038(6) Uiso 0.174(8) 1 d PGDU B 4
H10D H 0.4687 0.5592 0.4287 0.045 Uiso 0.174(8) 1 d PG B 4
C14D C 0.5740(13) 0.685(3) 0.6002(9) 0.105(10) Uiso 0.174(8) 1 d PDU B 4
C15D C 0.606(2) 0.829(3) 0.6038(17) 0.137(7) Uiso 0.174(8) 1 d PDU B 4
H15J H 0.6457 0.8216 0.5915 0.205 Uiso 0.174(8) 1 calc PR B 4
H15K H 0.6076 0.8571 0.6357 0.205 Uiso 0.174(8) 1 calc PR B 4
H15L H 0.5831 0.8988 0.5867 0.205 Uiso 0.174(8) 1 calc PR B 4
C16D C 0.5098(16) 0.696(5) 0.6160(17) 0.136(11) Uiso 0.174(8) 1 d PDU B 4
H16J H 0.4917 0.6026 0.6158 0.204 Uiso 0.174(8) 1 calc PR B 4
H16K H 0.4878 0.7573 0.5955 0.204 Uiso 0.174(8) 1 calc PR B 4
H16L H 0.5087 0.7340 0.6467 0.204 Uiso 0.174(8) 1 calc PR B 4
C17D C 0.681(2) 0.346(4) 0.7174(11) 0.135(11) Uiso 0.174(8) 1 d PDU B 4
H17D H 0.6938 0.4299 0.7347 0.162 Uiso 0.174(8) 1 calc PR B 4
C18D C 0.630(2) 0.284(8) 0.744(2) 0.152(8) Uiso 0.174(8) 1 d PDU B 4
H18J H 0.5921 0.3136 0.7299 0.228 Uiso 0.174(8) 1 calc PR B 4
H18K H 0.6314 0.3159 0.7750 0.228 Uiso 0.174(8) 1 calc PR B 4
H18L H 0.6323 0.1817 0.7427 0.228 Uiso 0.174(8) 1 calc PR B 4
C19D C 0.733(2) 0.254(7) 0.7129(19) 0.144(12) Uiso 0.174(8) 1 d PDU B 4
H19J H 0.7692 0.3120 0.7118 0.216 Uiso 0.174(8) 1 calc PR B 4
H19K H 0.7302 0.1992 0.6851 0.216 Uiso 0.174(8) 1 calc PR B 4
H19L H 0.7355 0.1913 0.7390 0.216 Uiso 0.174(8) 1 calc PR B 4
C20D C 0.664(2) 0.269(4) 0.5471(12) 0.102(11) Uiso 0.174(8) 1 d PDU B 4
H20D H 0.6361 0.2870 0.5212 0.123 Uiso 0.174(8) 1 calc PR B 4
C21D C 0.726(3) 0.315(6) 0.533(3) 0.130(12) Uiso 0.174(8) 1 d PDU B 4
H21J H 0.7300 0.4162 0.5364 0.195 Uiso 0.174(8) 1 calc PR B 4
H21K H 0.7337 0.2878 0.5017 0.195 Uiso 0.174(8) 1 calc PR B 4
H21L H 0.7555 0.2688 0.5529 0.195 Uiso 0.174(8) 1 calc PR B 4
C22D C 0.663(3) 0.111(3) 0.557(2) 0.130(12) Uiso 0.174(8) 1 d PDU B 4
H22J H 0.6234 0.0824 0.5670 0.196 Uiso 0.174(8) 1 calc PR B 4
H22K H 0.6917 0.0904 0.5815 0.196 Uiso 0.174(8) 1 calc PR B 4
H22L H 0.6743 0.0590 0.5300 0.196 Uiso 0.174(8) 1 calc PR B 4
C24D C 0.3039(10) 0.403(4) 0.4006(9) 0.063(10) Uiso 0.174(8) 1 d PDU B 4
H24D H 0.2981 0.3007 0.4065 0.076 Uiso 0.174(8) 1 calc PR B 4
C25D C 0.2467(11) 0.478(6) 0.4142(13) 0.079(10) Uiso 0.174(8) 1 d PDU B 4
C26D C 0.197(2) 0.611(7) 0.4723(19) 0.125(18) Uiso 0.174(8) 1 d PDU B 4
C27D C 0.3154(14) 0.421(4) 0.3488(9) 0.074(10) Uiso 0.174(8) 1 d PDU B 4
H27G H 0.2784 0.3992 0.3323 0.088 Uiso 0.174(8) 1 calc PR B 4
H27H H 0.3249 0.5207 0.3429 0.088 Uiso 0.174(8) 1 calc PR B 4
C28D C 0.3647(10) 0.332(2) 0.3302(8) 0.041(7) Uiso 0.174(8) 1 d PGDU B 4
C29D C 0.4174(11) 0.391(2) 0.3143(11) 0.103(12) Uiso 0.174(8) 1 d PGDU B 4
H29D H 0.4218 0.4893 0.3136 0.124 Uiso 0.174(8) 1 d PG B 4
C30D C 0.4641(10) 0.305(3) 0.2993(12) 0.085(8) Uiso 0.174(8) 1 d PGU B 4
H30D H 0.4991 0.3472 0.2876 0.102 Uiso 0.174(8) 1 d PG B 4
C31D C 0.4601(10) 0.160(3) 0.3013(12) 0.114(13) Uiso 0.174(8) 1 d PGU B 4
H31D H 0.4921 0.1023 0.2917 0.136 Uiso 0.174(8) 1 d PG B 4
C32D C 0.4078(12) 0.101(2) 0.3178(12) 0.079(9) Uiso 0.174(8) 1 d PGU B 4
H32D H 0.4041 0.0020 0.3195 0.095 Uiso 0.174(8) 1 d PG B 4
C33D C 0.3604(10) 0.185(2) 0.3317(10) 0.065(8) Uiso 0.174(8) 1 d PGDU B 4
H33D H 0.3249 0.1433 0.3423 0.078 Uiso 0.174(8) 1 d PG B 4

loop_
_atom_site_aniso_label
_atom_site_aniso_U_11
_atom_site_aniso_U_22
_atom_site_aniso_U_33
_atom_site_aniso_U_23
_atom_site_aniso_U_13
_atom_site_aniso_U_12
N1A 0.053(3) 0.042(3) 0.073(4) -0.002(3) -0.014(3) 0.003(2)
O1A 0.073(4) 0.139(7) 0.116(6) -0.061(6) -0.036(4) 0.041(5)
O2A 0.062(3) 0.044(3) 0.089(5) -0.013(3) -0.007(3) 0.001(3)
O3A 0.058(4) 0.149(6) 0.271(12) 0.089(8) -0.019(5) -0.002(4)
O4A 0.078(4) 0.069(5) 0.117(5) 0.013(4) 0.027(3) -0.004(3)
C1A 0.075(5) 0.062(4) 0.073(5) -0.003(3) -0.012(4) -0.009(4)
C2A 0.086(6) 0.082(7) 0.068(5) 0.010(4) -0.013(4) 0.001(6)
C3A 0.077(6) 0.071(4) 0.061(4) -0.004(3) -0.009(4) -0.006(4)
C4A 0.077(5) 0.064(4) 0.065(4) -0.010(3) -0.012(4) -0.001(4)
C5A 0.061(5) 0.084(5) 0.052(4) -0.003(4) -0.002(3) 0.003(4)
C6A 0.046(4) 0.067(4) 0.073(5) -0.012(3) -0.012(3) 0.006(3)
C7A 0.047(3) 0.059(3) 0.058(4) -0.014(3) 0.000(3) 0.013(3)
C23A 0.052(4) 0.041(4) 0.059(4) 0.005(3) 0.001(3) -0.007(3)
C14A 0.098(6) 0.077(5) 0.090(6) 0.006(4) -0.008(5) -0.027(4)
C15A 0.135(8) 0.075(5) 0.217(13) 0.006(7) 0.012(9) -0.013(6)
C16A 0.108(7) 0.123(7) 0.164(11) 0.005(8) 0.002(7) -0.033(6)
C17A 0.103(7) 0.103(5) 0.053(4) -0.002(4) -0.024(5) 0.000(5)
C18A 0.166(11) 0.207(12) 0.085(7) -0.053(8) -0.023(7) 0.038(9)
C19A 0.165(11) 0.140(10) 0.092(7) -0.003(6) -0.049(8) -0.050(9)
C20A 0.088(6) 0.096(6) 0.060(5) 0.008(4) 0.007(4) -0.002(5)
C21A 0.111(8) 0.168(10) 0.144(10) 0.052(8) 0.042(8) 0.016(8)
C22A 0.160(9) 0.115(7) 0.099(7) 0.043(6) 0.017(7) 0.032(7)
C24A 0.055(4) 0.052(3) 0.078(5) -0.006(3) -0.011(4) 0.005(3)
C25A 0.054(4) 0.066(5) 0.095(6) -0.006(4) -0.006(4) -0.006(3)
C26A 0.078(6) 0.077(9) 0.151(10) 0.002(6) 0.050(6) -0.011(5)
C27A 0.078(5) 0.080(4) 0.069(5) -0.013(4) -0.018(4) 0.012(4)
N1B 0.056(4) 0.040(3) 0.079(4) -0.001(3) -0.013(3) -0.003(2)
O1B 0.082(4) 0.168(8) 0.101(5) 0.076(5) -0.039(3) -0.068(5)
O2B 0.053(4) 0.055(3) 0.090(5) 0.006(2) -0.007(4) -0.007(3)
O3B 0.058(3) 0.097(4) 0.210(10) -0.038(6) 0.013(4) -0.017(3)
O4B 0.063(3) 0.068(4) 0.113(5) -0.006(4) 0.028(3) 0.000(3)
C1B 0.065(5) 0.081(5) 0.069(5) 0.006(4) -0.001(4) -0.003(4)
C2B 0.097(10) 0.105(6) 0.051(4) 0.004(4) -0.002(4) -0.004(6)
C3B 0.086(6) 0.124(7) 0.052(4) 0.022(4) -0.019(4) -0.004(5)
C4B 0.066(7) 0.089(5) 0.069(5) 0.023(4) -0.004(4) 0.014(5)
C5B 0.076(6) 0.084(5) 0.056(4) 0.005(4) -0.006(4) -0.006(5)
C6B 0.055(4) 0.081(4) 0.056(4) 0.021(3) -0.010(3) -0.010(3)
C7B 0.053(3) 0.065(4) 0.047(4) 0.011(3) 0.003(3) -0.009(3)
C23B 0.043(4) 0.042(3) 0.059(4) -0.003(3) 0.011(3) 0.006(3)
C14B 0.110(6) 0.082(5) 0.077(5) -0.004(4) 0.009(5) 0.017(5)
C15B 0.134(7) 0.114(7) 0.176(9) -0.007(7) -0.001(7) 0.001(6)
C16B 0.087(6) 0.138(7) 0.113(8) -0.005(6) 0.007(6) 0.032(5)
C17B 0.139(9) 0.171(10) 0.075(6) 0.033(7) -0.021(6) 0.015(8)
C18B 0.181(9) 0.182(9) 0.118(8) 0.048(7) -0.035(7) -0.024(8)
C19B 0.125(8) 0.155(9) 0.130(8) 0.043(7) -0.085(7) -0.032(7)
C20B 0.126(7) 0.106(6) 0.064(5) -0.002(4) 0.002(5) 0.019(6)
C21B 0.113(8) 0.168(12) 0.138(10) -0.042(10) 0.035(7) -0.015(9)
C22B 0.130(9) 0.109(7) 0.165(11) -0.036(7) 0.025(8) -0.004(7)
C24B 0.049(4) 0.048(3) 0.076(5) -0.004(3) -0.015(3) -0.004(3)
C25B 0.055(4) 0.069(5) 0.089(6) 0.000(5) -0.010(4) 0.002(4)
C26B 0.077(5) 0.065(5) 0.125(7) 0.005(5) 0.047(5) 0.016(4)
C27B 0.057(4) 0.072(4) 0.073(5) 0.002(4) -0.022(4) 0.005(3)

loop_
_atom_type_symbol
_atom_type_description
_atom_type_scat_dispersion_real
_atom_type_scat_dispersion_imag
_atom_type_scat_source
C C 0.0033 0.0000 'International Tables Vol C Tables 4.2.6.8 and 6.1.1.4'
H H 0.0000 0.0000 'International Tables Vol C Tables 4.2.6.8 and 6.1.1.4'
N N 0.0061 0.0000 'International Tables Vol C Tables 4.2.6.8 and 6.1.1.4'
O O 0.0106 0.0000 'International Tables Vol C Tables 4.2.6.8 and 6.1.1.4'

loop_
_geom_angle_atom_site_label_1
_geom_angle_atom_site_label_2
_geom_angle_atom_site_label_3
_geom_angle
_geom_angle_site_symmetry_1
_geom_angle_site_symmetry_3
_geom_angle_publ_flag
C23A N1A C24A 122.0(5) . . ?
C23A N1A H1A 119.0 . . ?
C24A N1A H1A 119.0 . . ?
C25A O4A C26A 118.0(8) . . ?
C2A C1A C6A 116.9(5) . . ?
C2A C1A C14A 118.9(6) . . ?
C6A C1A C14A 124.2(6) . . ?
C3A C2A C1A 123.7(6) . . ?
C3A C2A H2A 118.1 . . ?
C1A C2A H2A 118.2 . . ?
C2A C3A C4A 117.9(5) . . ?
C2A C3A C17A 120.7(6) . . ?
C4A C3A C17A 121.4(6) . . ?
C3A C4A C5A 121.1(5) . . ?
C3A C4A H4A 119.5 . . ?
C5A C4A H4A 119.5 . . ?
C6A C5A C4A 119.2(5) . . ?
C6A C5A C20A 121.5(6) . . ?
C4A C5A C20A 119.3(6) . . ?
C5A C6A C1A 121.1(5) . . ?
C5A C6A C7A 118.1(6) . . ?
C1A C6A C7A 120.7(5) . . ?
O1A C7A C8A 119.1(5) . . ?
O1A C7A C6A 120.7(5) . . ?
C8A C7A C6A 120.2(5) . . ?
O2A C23A N1A 122.8(6) . . ?
O2A C23A C11A 121.1(5) . . ?
N1A C23A C11A 116.0(5) . . ?
C10A C11A C12A 118.3 . . ?
C10A C11A C23A 124.8(4) . . ?
C12A C11A C23A 116.8(4) . . ?
C13A C12A C11A 120.3 . . ?
C12A C13A C8A 121.5 . . ?
C13A C8A C9A 118.5 . . ?
C13A C8A C7A 120.5(3) . . ?
C9A C8A C7A 121.0(3) . . ?
C10A C9A C8A 120.0 . . ?
C9A C10A C11A 121.3 . . ?
C1A C14A C15A 111.2(7) . . ?
C1A C14A C16A 111.7(7) . . ?
C15A C14A C16A 109.7(8) . . ?
C1A C14A H14A 108.0 . . ?
C15A C14A H14A 108.0 . . ?
C16A C14A H14A 108.0 . . ?
C14A C15A H15A 109.5 . . ?
C14A C15A H15B 109.5 . . ?
H15A C15A H15B 109.5 . . ?
C14A C15A H15C 109.5 . . ?
H15A C15A H15C 109.5 . . ?
H15B C15A H15C 109.5 . . ?
C14A C16A H16A 109.5 . . ?
C14A C16A H16B 109.5 . . ?
H16A C16A H16B 109.5 . . ?
C14A C16A H16C 109.5 . . ?
H16A C16A H16C 109.5 . . ?
H16B C16A H16C 109.5 . . ?
C19A C17A C18A 114.0(9) . . ?
C19A C17A C3A 115.2(7) . . ?
C18A C17A C3A 109.0(7) . . ?
C19A C17A H17A 105.9 . . ?
C18A C17A H17A 105.9 . . ?
C3A C17A H17A 105.9 . . ?
C17A C18A H18A 109.5 . . ?
C17A C18A H18B 109.5 . . ?
H18A C18A H18B 109.5 . . ?
C17A C18A H18C 109.5 . . ?
H18A C18A H18C 109.5 . . ?
H18B C18A H18C 109.5 . . ?
C17A C19A H19A 109.5 . . ?
C17A C19A H19B 109.5 . . ?
H19A C19A H19B 109.5 . . ?
C17A C19A H19C 109.5 . . ?
H19A C19A H19C 109.5 . . ?
H19B C19A H19C 109.5 . . ?
C21A C20A C22A 113.0(8) . . ?
C21A C20A C5A 111.3(7) . . ?
C22A C20A C5A 110.3(6) . . ?
C21A C20A H20A 107.3 . . ?
C22A C20A H20A 107.3 . . ?
C5A C20A H20A 107.3 . . ?
C20A C21A H21A 109.5 . . ?
C20A C21A H21B 109.5 . . ?
H21A C21A H21B 109.5 . . ?
C20A C21A H21C 109.5 . . ?
H21A C21A H21C 109.5 . . ?
H21B C21A H21C 109.5 . . ?
C20A C22A H22A 109.5 . . ?
C20A C22A H22B 109.5 . . ?
H22A C22A H22B 109.5 . . ?
C20A C22A H22C 109.5 . . ?
H22A C22A H22C 109.5 . . ?
H22B C22A H22C 109.5 . . ?
N1A C24A C25A 114.4(5) . . ?
N1A C24A C27A 110.1(6) . . ?
C25A C24A C27A 110.4(5) . . ?
N1A C24A H24A 107.2 . . ?
C25A C24A H24A 107.2 . . ?
C27A C24A H24A 107.2 . . ?
O3A C25A O4A 124.5(7) . . ?
O3A C25A C24A 121.2(6) . . ?
O4A C25A C24A 114.2(6) . . ?
C28A C27A C24A 113.3(5) . . ?
C28A C27A H27A 108.9 . . ?
C24A C27A H27A 108.9 . . ?
C28A C27A H27B 108.9 . . ?
C24A C27A H27B 108.9 . . ?
H27A C27A H27B 107.7 . . ?
C29A C28A C33A 117.2 . . ?
C29A C28A C27A 121.1(4) . . ?
C33A C28A C27A 121.5(4) . . ?
C30A C29A C28A 121.3 . . ?
C29A C30A C31A 121.0 . . ?
C32A C31A C30A 118.1 . . ?
C31A C32A C33A 121.2 . . ?
C32A C33A C28A 121.2 . . ?
C23B N1B C24B 121.3(6) . . ?
C23B N1B H1B 119.4 . . ?
C24B N1B H1B 119.4 . . ?
C25B O4B C26B 117.5(6) . . ?
C2B C1B C6B 116.9(6) . . ?
C2B C1B C14B 119.4(7) . . ?
C6B C1B C14B 123.6(6) . . ?
C3B C2B C1B 122.9(7) . . ?
C3B C2B H2B 118.6 . . ?
C1B C2B H2B 118.6 . . ?
C4B C3B C2B 118.9(6) . . ?
C4B C3B C17B 121.4(7) . . ?
C2B C3B C17B 119.8(7) . . ?
C3B C4B C5B 121.0(6) . . ?
C3B C4B H4B 119.5 . . ?
C5B C4B H4B 119.5 . . ?
C6B C5B C4B 118.4(5) . . ?
C6B C5B C20B 122.2(6) . . ?
C4B C5B C20B 119.4(6) . . ?
C5B C6B C1B 121.7(5) . . ?
C5B C6B C7B 117.5(6) . . ?
C1B C6B C7B 120.6(6) . . ?
O1B C7B C8B 121.5(5) . . ?
O1B C7B C6B 120.0(6) . . ?
C8B C7B C6B 118.4(5) . . ?
O2B C23B N1B 123.3(6) . . ?
O2B C23B C11B 119.6(5) . . ?
N1B C23B C11B 117.0(5) . . ?
C10B C11B C12B 118.3 . . ?
C10B C11B C23B 123.4(3) . . ?
C12B C11B C23B 118.2(3) . . ?
C13B C12B C11B 120.3 . . ?
C13B C12B H12B 119.8 . . ?
C11B C12B H12B 119.8 . . ?
C12B C13B C8B 121.5 . . ?
C12B C13B H13B 119.2 . . ?
C8B C13B H13B 119.2 . . ?
C13B C8B C9B 118.5 . . ?
C13B C8B C7B 122.0(3) . . ?
C9B C8B C7B 119.5(3) . . ?
C10B C9B C8B 120.0 . . ?
C10B C9B H9B 120.0 . . ?
C8B C9B H9B 120.0 . . ?
C9B C10B C11B 121.3 . . ?
C9B C10B H10B 119.3 . . ?
C11B C10B H10B 119.3 . . ?
C1B C14B C15B 111.4(8) . . ?
C1B C14B C16B 111.9(7) . . ?
C15B C14B C16B 108.0(8) . . ?
C1B C14B H14B 108.5 . . ?
C15B C14B H14B 108.5 . . ?
C16B C14B H14B 108.5 . . ?
C14B C15B H15D 109.5 . . ?
C14B C15B H15E 109.5 . . ?
H15D C15B H15E 109.5 . . ?
C14B C15B H15F 109.5 . . ?
H15D C15B H15F 109.5 . . ?
H15E C15B H15F 109.5 . . ?
C14B C16B H16D 109.5 . . ?
C14B C16B H16E 109.5 . . ?
H16D C16B H16E 109.5 . . ?
C14B C16B H16F 109.5 . . ?
H16D C16B H16F 109.5 . . ?
H16E C16B H16F 109.5 . . ?
C19B C17B C18B 115.8(10) . . ?
C19B C17B C3B 114.4(8) . . ?
C18B C17B C3B 112.7(8) . . ?
C19B C17B H17B 104.1 . . ?
C18B C17B H17B 104.1 . . ?
C3B C17B H17B 104.1 . . ?
C17B C18B H18D 109.5 . . ?
C17B C18B H18E 109.5 . . ?
H18D C18B H18E 109.5 . . ?
C17B C18B H18F 109.5 . . ?
H18D C18B H18F 109.5 . . ?
H18E C18B H18F 109.5 . . ?
C17B C19B H19D 109.5 . . ?
C17B C19B H19E 109.5 . . ?
H19D C19B H19E 109.5 . . ?
C17B C19B H19F 109.5 . . ?
H19D C19B H19F 109.5 . . ?
H19E C19B H19F 109.5 . . ?
C21B C20B C5B 111.8(8) . . ?
C21B C20B C22B 110.1(9) . . ?
C5B C20B C22B 111.7(8) . . ?
C21B C20B H20B 107.7 . . ?
C5B C20B H20B 107.7 . . ?
C22B C20B H20B 107.7 . . ?
C20B C21B H21D 109.5 . . ?
C20B C21B H21E 109.5 . . ?
H21D C21B H21E 109.5 . . ?
C20B C21B H21F 109.5 . . ?
H21D C21B H21F 109.5 . . ?
H21E C21B H21F 109.5 . . ?
C20B C22B H22D 109.5 . . ?
C20B C22B H22E 109.5 . . ?
H22D C22B H22E 109.5 . . ?
C20B C22B H22F 109.5 . . ?
H22D C22B H22F 109.5 . . ?
H22E C22B H22F 109.5 . . ?
N1B C24B C25B 112.9(5) . . ?
N1B C24B C27B 110.5(6) . . ?
C25B C24B C27B 109.8(5) . . ?
N1B C24B H24B 107.8 . . ?
C25B C24B H24B 107.8 . . ?
C27B C24B H24B 107.8 . . ?
O3B C25B O4B 125.4(6) . . ?
O3B C25B C24B 121.9(6) . . ?
O4B C25B C24B 112.7(5) . . ?
O4B C26B H26D 109.5 . . ?
O4B C26B H26E 109.5 . . ?
H26D C26B H26E 109.5 . . ?
O4B C26B H26F 109.5 . . ?
H26D C26B H26F 109.5 . . ?
H26E C26B H26F 109.5 . . ?
C28B C27B C24B 113.0(5) . . ?
C28B C27B H27C 109.0 . . ?
C24B C27B H27C 109.0 . . ?
C28B C27B H27D 109.0 . . ?
C24B C27B H27D 109.0 . . ?
H27C C27B H27D 107.8 . . ?
C29B C28B C33B 117.2 . . ?
C29B C28B C27B 122.6(4) . . ?
C33B C28B C27B 120.0(4) . . ?
C30B C29B C28B 121.3 . . ?
C30B C29B H29B 119.3 . . ?
C28B C29B H29B 119.3 . . ?
C29B C30B C31B 121.0 . . ?
C29B C30B H30B 119.5 . . ?
C31B C30B H30B 119.5 . . ?
C32B C31B C30B 118.1 . . ?
C32B C31B H31B 121.0 . . ?
C30B C31B H31B 121.0 . . ?
C31B C32B C33B 121.2 . . ?
C31B C32B H32B 119.4 . . ?
C33B C32B H32B 119.4 . . ?
C32B C33B C28B 121.2 . . ?
C32B C33B H33B 119.4 . . ?
C28B C33B H33B 119.4 . . ?
C23C N1C C24C 121.3(17) . . ?
C23C N1C H1C 119.3 . . ?
C24C N1C H1C 119.3 . . ?
C25C O4C C26C 116.9(19) . . ?
C6C C1C C2C 123.0(14) . . ?
C6C C1C C14C 95.6(9) . . ?
C2C C1C C14C 141.4(15) . . ?
C1C C2C C3C 115.9(15) . . ?
C1C C2C H2C 122.1 . . ?
C3C C2C H2C 122.1 . . ?
C4C C3C C2C 120.4(13) . . ?
C4C C3C C17C 120.3(14) . . ?
C2C C3C C17C 118.9(13) . . ?
C3C C4C C5C 123.6(12) . . ?
C3C C4C H4C 118.2 . . ?
C5C C4C H4C 118.2 . . ?
C6C C5C C4C 113.9(11) . . ?
C6C C5C C20C 124.1(14) . . ?
C4C C5C C20C 121.8(13) . . ?
C1C C6C C5C 122.1(12) . . ?
C1C C6C C7C 95.6(9) . . ?
C5C C6C C7C 141.6(14) . . ?
O1C C7C C6C 112.6(15) . . ?
O1C C7C C8C 108.7(12) . . ?
C6C C7C C8C 114.7(14) . . ?
O1C C7C C14C 111.6(13) . . ?
C6C C7C C14C 84.2(8) . . ?
C8C C7C C14C 123.2(18) . . ?
O2C C23C N1C 120.9(16) . . ?
O2C C23C C11C 123.4(17) . . ?
N1C C23C C11C 115.3(12) . . ?
C10C C11C C12C 117.6 . . ?
C10C C11C C23C 122.2(10) . . ?
C12C C11C C23C 120.0(11) . . ?
C13C C12C C11C 120.9 . . ?
C12C C13C C8C 121.7 . . ?
C9C C8C C13C 117.1 . . ?
C9C C8C C7C 121.9(9) . . ?
C13C C8C C7C 120.0(9) . . ?
C8C C9C C10C 121.2 . . ?
C11C C10C C9C 121.1 . . ?
C16C C14C C1C 114.9(14) . . ?
C16C C14C C15C 110.0(13) . . ?
C1C C14C C15C 112.4(14) . . ?
C16C C14C C7C 122.1(15) . . ?
C1C C14C C7C 84.2(8) . . ?
C15C C14C C7C 111.1(13) . . ?
C14C C15C H15G 109.5 . . ?
C14C C15C H15H 109.5 . . ?
H15G C15C H15H 109.5 . . ?
C14C C15C H15I 109.5 . . ?
H15G C15C H15I 109.5 . . ?
H15H C15C H15I 109.5 . . ?
C14C C16C H16G 109.5 . . ?
C14C C16C H16H 109.5 . . ?
H16G C16C H16H 109.5 . . ?
C14C C16C H16I 109.5 . . ?
H16G C16C H16I 109.5 . . ?
H16H C16C H16I 109.5 . . ?
C19C C17C C18C 112.9(17) . . ?
C19C C17C C3C 111.8(16) . . ?
C18C C17C C3C 110.4(16) . . ?
C19C C17C H17C 107.1 . . ?
C18C C17C H17C 107.1 . . ?
C3C C17C H17C 107.1 . . ?
C17C C18C H18G 109.5 . . ?
C17C C18C H18H 109.5 . . ?
H18G C18C H18H 109.5 . . ?
C17C C18C H18I 109.5 . . ?
H18G C18C H18I 109.5 . . ?
H18H C18C H18I 109.5 . . ?
C17C C19C H19G 109.5 . . ?
C17C C19C H19H 109.5 . . ?
H19G C19C H19H 109.5 . . ?
C17C C19C H19I 109.5 . . ?
H19G C19C H19I 109.5 . . ?
H19H C19C H19I 109.5 . . ?
C21C C20C C22C 109.2(16) . . ?
C21C C20C C5C 111.9(16) . . ?
C22C C20C C5C 111.2(16) . . ?
C21C C20C H20C 108.1 . . ?
C22C C20C H20C 108.1 . . ?
C5C C20C H20C 108.1 . . ?
C20C C21C H21G 109.5 . . ?
C20C C21C H21H 109.5 . . ?
H21G C21C H21H 109.5 . . ?
C20C C21C H21I 109.5 . . ?
H21G C21C H21I 109.5 . . ?
H21H C21C H21I 109.5 . . ?
C20C C22C H22G 109.5 . . ?
C20C C22C H22H 109.5 . . ?
H22G C22C H22H 109.5 . . ?
C20C C22C H22I 109.5 . . ?
H22G C22C H22I 109.5 . . ?
H22H C22C H22I 109.5 . . ?
N1C C24C C25C 115.3(16) . . ?
N1C C24C C27C 112.2(16) . . ?
C25C C24C C27C 112.7(14) . . ?
N1C C24C H24C 105.2 . . ?
C25C C24C H24C 105.2 . . ?
C27C C24C H24C 105.2 . . ?
O3C C25C O4C 121.5(16) . . ?
O3C C25C C24C 123.0(16) . . ?
O4C C25C C24C 115.3(14) . . ?
C28C C27C C24C 114.9(14) . . ?
C28C C27C H27E 108.5 . . ?
C24C C27C H27E 108.5 . . ?
C28C C27C H27F 108.5 . . ?
C24C C27C H27F 108.5 . . ?
H27E C27C H27F 107.5 . . ?
C29C C28C C33C 118.1 . . ?
C29C C28C C27C 119.8(11) . . ?
C33C C28C C27C 121.8(11) . . ?
C28C C29C C30C 120.7 . . ?
C31C C30C C29C 121.2 . . ?
C32C C31C C30C 118.1 . . ?
C31C C32C C33C 120.9 . . ?
C32C C33C C28C 121.0 . . ?
C23D N1D C24D 123.4(19) . . ?
C23D N1D H1D 118.3 . . ?
C24D N1D H1D 118.3 . . ?
C25D O4D C26D 118.3(18) . . ?
C6D C1D C2D 123.0(15) . . ?
C6D C1D C14D 95.4(9) . . ?
C2D C1D C14D 141.4(13) . . ?
C1D C2D C3D 114.8(13) . . ?
C1D C2D H2D 122.6 . . ?
C3D C2D H2D 122.6 . . ?
C4D C3D C2D 120.1(15) . . ?
C4D C3D C17D 119.8(15) . . ?
C2D C3D C17D 118.9(14) . . ?
C3D C4D C5D 122.9(15) . . ?
C3D C4D H4D 118.6 . . ?
C5D C4D H4D 118.6 . . ?
C6D C5D C4D 113.1(12) . . ?
C6D C5D C20D 123.1(16) . . ?
C4D C5D C20D 121.4(16) . . ?
C1D C6D C5D 121.3(14) . . ?
C1D C6D C7D 95.7(9) . . ?
C5D C6D C7D 140.4(16) . . ?
O1D C7D C6D 112.8(15) . . ?
O1D C7D C8D 110.9(13) . . ?
C6D C7D C8D 113.9(13) . . ?
O1D C7D C14D 114.4(14) . . ?
C6D C7D C14D 84.4(8) . . ?
C8D C7D C14D 118.1(18) . . ?
O2D C23D N1D 121.4(16) . . ?
O2D C23D C11D 121.1(16) . . ?
N1D C23D C11D 115.8(15) . . ?
C10D C11D C12D 117.6 . . ?
C10D C11D C23D 123.5(11) . . ?
C12D C11D C23D 118.9(10) . . ?
C13D C12D C11D 120.9 . . ?
C12D C13D C8D 121.7 . . ?
C9D C8D C13D 117.1 . . ?
C9D C8D C7D 122.4(9) . . ?
C13D C8D C7D 119.3(9) . . ?
C8D C9D C10D 121.2 . . ?
C11D C10D C9D 121.1 . . ?
C16D C14D C15D 110.6(13) . . ?
C16D C14D C1D 114.0(15) . . ?
C15D C14D C1D 110.8(14) . . ?
C16D C14D C7D 121.5(14) . . ?
C15D C14D C7D 112.9(13) . . ?
C1D C14D C7D 84.3(8) . . ?
C14D C15D H15J 109.5 . . ?
C14D C15D H15K 109.5 . . ?
H15J C15D H15K 109.5 . . ?
C14D C15D H15L 109.5 . . ?
H15J C15D H15L 109.5 . . ?
H15K C15D H15L 109.5 . . ?
C14D C16D H16J 109.5 . . ?
C14D C16D H16K 109.5 . . ?
H16J C16D H16K 109.5 . . ?
C14D C16D H16L 109.5 . . ?
H16J C16D H16L 109.5 . . ?
H16K C16D H16L 109.5 . . ?
C19D C17D C18D 115.2(17) . . ?
C19D C17D C3D 111.5(16) . . ?
C18D C17D C3D 110.5(16) . . ?
C19D C17D H17D 106.3 . . ?
C18D C17D H17D 106.3 . . ?
C3D C17D H17D 106.3 . . ?
C17D C18D H18J 109.5 . . ?
C17D C18D H18K 109.5 . . ?
H18J C18D H18K 109.5 . . ?
C17D C18D H18L 109.5 . . ?
H18J C18D H18L 109.5 . . ?
H18K C18D H18L 109.5 . . ?
C17D C19D H19J 109.5 . . ?
C17D C19D H19K 109.5 . . ?
H19J C19D H19K 109.5 . . ?
C17D C19D H19L 109.5 . . ?
H19J C19D H19L 109.5 . . ?
H19K C19D H19L 109.5 . . ?
C21D C20D C22D 109.6(15) . . ?
C21D C20D C5D 111.3(16) . . ?
C22D C20D C5D 110.4(15) . . ?
C21D C20D H20D 108.5 . . ?
C22D C20D H20D 108.5 . . ?
C5D C20D H20D 108.5 . . ?
C20D C21D H21J 109.5 . . ?
C20D C21D H21K 109.5 . . ?
H21J C21D H21K 109.5 . . ?
C20D C21D H21L 109.5 . . ?
H21J C21D H21L 109.5 . . ?
H21K C21D H21L 109.5 . . ?
C20D C22D H22J 109.5 . . ?
C20D C22D H22K 109.5 . . ?
H22J C22D H22K 109.5 . . ?
C20D C22D H22L 109.5 . . ?
H22J C22D H22L 109.5 . . ?
H22K C22D H22L 109.5 . . ?
N1D C24D C25D 112.6(15) . . ?
N1D C24D C27D 110.8(16) . . ?
C25D C24D C27D 110.1(15) . . ?
N1D C24D H24D 107.7 . . ?
C25D C24D H24D 107.7 . . ?
C27D C24D H24D 107.7 . . ?
O3D C25D O4D 122.5(15) . . ?
O3D C25D C24D 122.6(16) . . ?
O4D C25D C24D 114.3(14) . . ?
C28D C27D C24D 114.5(15) . . ?
C28D C27D H27G 108.6 . . ?
C24D C27D H27G 108.6 . . ?
C28D C27D H27H 108.6 . . ?
C24D C27D H27H 108.6 . . ?
H27G C27D H27H 107.6 . . ?
C29D C28D C33D 118.1 . . ?
C29D C28D C27D 121.5(12) . . ?
C33D C28D C27D 120.3(11) . . ?
C28D C29D C30D 120.7 . . ?
C31D C30D C29D 121.2 . . ?
C32D C31D C30D 118.1 . . ?
C31D C32D C33D 120.9 . . ?
C32D C33D C28D 121.0 . . ?

loop_
_geom_bond_atom_site_label_1
_geom_bond_atom_site_label_2
_geom_bond_distance
_geom_bond_site_symmetry_2
_geom_bond_publ_flag
N1A C23A 1.334(6) . ?
N1A C24A 1.441(6) . ?
N1A H1A 0.8600 . ?
O1A C7A 1.207(6) . ?
O2A C23A 1.218(6) . ?
O3A C25A 1.177(7) . ?
O4A C25A 1.282(7) . ?
O4A C26A 1.437(7) . ?
C1A C2A 1.392(7) . ?
C1A C6A 1.396(7) . ?
C1A C14A 1.489(7) . ?
C2A C3A 1.366(7) . ?
C2A H2A 0.9300 . ?
C3A C4A 1.373(7) . ?
C3A C17A 1.505(7) . ?
C4A C5A 1.404(7) . ?
C4A H4A 0.9300 . ?
C5A C6A 1.375(7) . ?
C5A C20A 1.523(7) . ?
C6A C7A 1.499(6) . ?
C7A C8A 1.472(5) . ?
C23A C11A 1.485(5) . ?
C11A C10A 1.3819 . ?
C11A C12A 1.3912 . ?
C12A C13A 1.3616 . ?
C12A H12A 0.9300 . ?
C13A C8A 1.3833 . ?
C13A H13A 0.9300 . ?
C8A C9A 1.3878 . ?
C9A C10A 1.3759 . ?
C9A H9A 0.9299 . ?
C10A H10A 0.9300 . ?
C14A C15A 1.512(8) . ?
C14A C16A 1.523(8) . ?
C14A H14A 0.9800 . ?
C15A H15A 0.9600 . ?
C15A H15B 0.9600 . ?
C15A H15C 0.9600 . ?
C16A H16A 0.9600 . ?
C16A H16B 0.9600 . ?
C16A H16C 0.9600 . ?
C17A C19A 1.462(8) . ?
C17A C18A 1.496(8) . ?
C17A H17A 0.9800 . ?
C18A H18A 0.9600 . ?
C18A H18B 0.9600 . ?
C18A H18C 0.9600 . ?
C19A H19A 0.9600 . ?
C19A H19B 0.9600 . ?
C19A H19C 0.9600 . ?
C20A C21A 1.499(8) . ?
C20A C22A 1.507(8) . ?
C20A H20A 0.9800 . ?
C21A H21A 0.9600 . ?
C21A H21B 0.9600 . ?
C21A H21C 0.9600 . ?
C22A H22A 0.9600 . ?
C22A H22B 0.9600 . ?
C22A H22C 0.9600 . ?
C24A C25A 1.496(7) . ?
C24A C27A 1.517(7) . ?
C24A H24A 0.9800 . ?
C26A H26A 0.9600 . ?
C26A H26B 0.9600 . ?
C26A H26C 0.9600 . ?
C27A C28A 1.487(7) . ?
C27A H27A 0.9700 . ?
C27A H27B 0.9700 . ?
C28A C29A 1.3755 . ?
C28A C33A 1.3831 . ?
C29A C30A 1.3701 . ?
C29A H29A 0.9300 . ?
C30A C31A 1.3771 . ?
C30A H30A 0.9299 . ?
C31A C32A 1.3617 . ?
C31A H31A 0.9300 . ?
C32A C33A 1.3725 . ?
C32A H32A 0.9300 . ?
C33A H33A 0.9300 . ?
N1B C23B 1.322(6) . ?
N1B C24B 1.439(6) . ?
N1B H1B 0.8600 . ?
O1B C7B 1.197(6) . ?
O2B C23B 1.230(6) . ?
O3B C25B 1.188(7) . ?
O4B C25B 1.290(7) . ?
O4B C26B 1.450(6) . ?
C1B C2B 1.386(7) . ?
C1B C6B 1.402(7) . ?
C1B C14B 1.497(7) . ?
C2B C3B 1.371(7) . ?
C2B H2B 0.9300 . ?
C3B C4B 1.370(8) . ?
C3B C17B 1.505(7) . ?
C4B C5B 1.404(7) . ?
C4B H4B 0.9300 . ?
C5B C6B 1.380(7) . ?
C5B C20B 1.511(7) . ?
C6B C7B 1.504(7) . ?
C7B C8B 1.481(5) . ?
C23B C11B 1.491(5) . ?
C11B C10B 1.3819 . ?
C11B C12B 1.3912 . ?
C12B C13B 1.3616 . ?
C12B H12B 0.9300 . ?
C13B C8B 1.3834 . ?
C13B H13B 0.9300 . ?
C8B C9B 1.3878 . ?
C9B C10B 1.3759 . ?
C9B H9B 0.9299 . ?
C10B H10B 0.9300 . ?
C14B C15B 1.507(9) . ?
C14B C16B 1.525(8) . ?
C14B H14B 0.9800 . ?
C15B H15D 0.9600 . ?
C15B H15E 0.9600 . ?
C15B H15F 0.9600 . ?
C16B H16D 0.9600 . ?
C16B H16E 0.9600 . ?
C16B H16F 0.9600 . ?
C17B C19B 1.440(9) . ?
C17B C18B 1.490(9) . ?
C17B H17B 0.9800 . ?
C18B H18D 0.9600 . ?
C18B H18E 0.9600 . ?
C18B H18F 0.9600 . ?
C19B H19D 0.9600 . ?
C19B H19E 0.9600 . ?
C19B H19F 0.9600 . ?
C20B C21B 1.498(9) . ?
C20B C22B 1.519(9) . ?
C20B H20B 0.9800 . ?
C21B H21D 0.9600 . ?
C21B H21E 0.9600 . ?
C21B H21F 0.9600 . ?
C22B H22D 0.9600 . ?
C22B H22E 0.9600 . ?
C22B H22F 0.9600 . ?
C24B C25B 1.514(7) . ?
C24B C27B 1.535(7) . ?
C24B H24B 0.9800 . ?
C26B H26D 0.9600 . ?
C26B H26E 0.9600 . ?
C26B H26F 0.9600 . ?
C27B C28B 1.479(7) . ?
C27B H27C 0.9700 . ?
C27B H27D 0.9700 . ?
C28B C29B 1.3754 . ?
C28B C33B 1.3831 . ?
C29B C30B 1.3701 . ?
C29B H29B 0.9300 . ?
C30B C31B 1.3771 . ?
C30B H30B 0.9300 . ?
C31B C32B 1.3618 . ?
C31B H31B 0.9299 . ?
C32B C33B 1.3726 . ?
C32B H32B 0.9300 . ?
C33B H33B 0.9300 . ?
N1C C23C 1.350(10) . ?
N1C C24C 1.430(10) . ?
N1C H1C 0.8600 . ?
O1C C7C 1.413(10) . ?
O2C C23C 1.230(10) . ?
O3C C25C 1.215(10) . ?
O4C C25C 1.312(10) . ?
O4C C26C 1.434(11) . ?
C1C C6C 1.355(9) . ?
C1C C2C 1.367(9) . ?
C1C C14C 1.524(9) . ?
C2C C3C 1.384(10) . ?
C2C H2C 0.9300 . ?
C3C C4C 1.364(10) . ?
C3C C17C 1.537(10) . ?
C4C C5C 1.404(10) . ?
C4C H4C 0.9300 . ?
C5C C6C 1.381(9) . ?
C5C C20C 1.514(9) . ?
C6C C7C 1.522(9) . ?
C7C C8C 1.525(9) . ?
C7C C14C 1.657(10) . ?
C23C C11C 1.482(9) . ?
C11C C10C 1.3672 . ?
C11C C12C 1.3750 . ?
C12C C13C 1.3582 . ?
C12C H12C 0.9300 . ?
C13C C8C 1.3818 . ?
C13C H13C 0.9300 . ?
C8C C9C 1.3609 . ?
C9C C10C 1.3794 . ?
C9C H9C 0.9300 . ?
C10C H10C 0.9299 . ?
C14C C16C 1.491(10) . ?
C14C C15C 1.528(10) . ?
C15C H15G 0.9600 . ?
C15C H15H 0.9600 . ?
C15C H15I 0.9600 . ?
C16C H16G 0.9600 . ?
C16C H16H 0.9600 . ?
C16C H16I 0.9600 . ?
C17C C19C 1.458(11) . ?
C17C C18C 1.477(11) . ?
C17C H17C 0.9800 . ?
C18C H18G 0.9600 . ?
C18C H18H 0.9600 . ?
C18C H18I 0.9600 . ?
C19C H19G 0.9600 . ?
C19C H19H 0.9600 . ?
C19C H19I 0.9600 . ?
C20C C21C 1.508(11) . ?
C20C C22C 1.511(11) . ?
C20C H20C 0.9800 . ?
C21C H21G 0.9600 . ?
C21C H21H 0.9600 . ?
C21C H21I 0.9600 . ?
C22C H22G 0.9600 . ?
C22C H22H 0.9600 . ?
C22C H22I 0.9600 . ?
C24C C25C 1.489(10) . ?
C24C C27C 1.514(10) . ?
C24C H24C 0.9800 . ?
C27C C28C 1.479(9) . ?
C27C H27E 0.9700 . ?
C27C H27F 0.9700 . ?
C28C C29C 1.3689 . ?
C28C C33C 1.3759 . ?
C29C C30C 1.3761 . ?
C29C H29C 0.9300 . ?
C30C C31C 1.3694 . ?
C30C H30C 0.9301 . ?
C31C C32C 1.3674 . ?
C31C H31C 0.9300 . ?
C32C C33C 1.3744 . ?
C32C H32C 0.9300 . ?
C33C H33C 0.9300 . ?
N1D C23D 1.341(10) . ?
N1D C24D 1.431(11) . ?
N1D H1D 0.8600 . ?
O1D C7D 1.406(10) . ?
O2D C23D 1.236(10) . ?
O3D C25D 1.215(10) . ?
O4D C25D 1.310(10) . ?
O4D C26D 1.434(11) . ?
C1D C6D 1.355(10) . ?
C1D C2D 1.365(9) . ?
C1D C14D 1.527(9) . ?
C2D C3D 1.387(10) . ?
C2D H2D 0.9300 . ?
C3D C4D 1.366(10) . ?
C3D C17D 1.536(10) . ?
C4D C5D 1.403(10) . ?
C4D H4D 0.9300 . ?
C5D C6D 1.384(10) . ?
C5D C20D 1.514(10) . ?
C6D C7D 1.522(9) . ?
C7D C8D 1.524(9) . ?
C7D C14D 1.651(10) . ?
C23D C11D 1.484(9) . ?
C11D C10D 1.3672 . ?
C11D C12D 1.3750 . ?
C12D C13D 1.3582 . ?
C12D H12D 0.9300 . ?
C13D C8D 1.3818 . ?
C13D H13D 0.9300 . ?
C8D C9D 1.3608 . ?
C9D C10D 1.3794 . ?
C9D H9D 0.9300 . ?
C10D H10D 0.9300 . ?
C14D C16D 1.494(10) . ?
C14D C15D 1.524(10) . ?
C15D H15J 0.9600 . ?
C15D H15K 0.9600 . ?
C15D H15L 0.9600 . ?
C16D H16J 0.9600 . ?
C16D H16K 0.9600 . ?
C16D H16L 0.9600 . ?
C17D C19D 1.454(11) . ?
C17D C18D 1.474(11) . ?
C17D H17D 0.9800 . ?
C18D H18J 0.9600 . ?
C18D H18K 0.9600 . ?
C18D H18L 0.9600 . ?
C19D H19J 0.9600 . ?
C19D H19K 0.9600 . ?
C19D H19L 0.9600 . ?
C20D C21D 1.507(11) . ?
C20D C22D 1.512(11) . ?
C20D H20D 0.9800 . ?
C21D H21J 0.9600 . ?
C21D H21K 0.9600 . ?
C21D H21L 0.9600 . ?
C22D H22J 0.9600 . ?
C22D H22K 0.9600 . ?
C22D H22L 0.9600 . ?
C24D C25D 1.501(10) . ?
C24D C27D 1.528(10) . ?
C24D H24D 0.9800 . ?
C27D C28D 1.478(9) . ?
C27D H27G 0.9700 . ?
C27D H27H 0.9700 . ?
C28D C29D 1.3688 . ?
C28D C33D 1.3759 . ?
C29D C30D 1.3762 . ?
C29D H29D 0.9300 . ?
C30D C31D 1.3694 . ?
C30D H30D 0.9300 . ?
C31D C32D 1.3674 . ?
C31D H31D 0.9300 . ?
C32D C33D 1.3744 . ?
C32D H32D 0.9300 . ?
C33D H33D 0.9300 . ?
